data_2210927
loop_
_publ_author_name
'Guo, Hong-Xu'
'Yang, Liu-Ming'
'Lin, Zhi-Xing'
'Zou, Xiu-Juan'

_publ_section_title <i>catena</i>-Poly[[(1,10-phenanthroline-\k^2^<i>N</i>,<i>N</i>')cadmium(II)]-di-\m-iodo]
_journal_coeditor_code CI2181
_journal_issue 11
_journal_name_full 'Acta Crystallographica Section E'
_journal_page_first m2863
_journal_page_last m2865
_journal_paper_doi 10.1107/S1600536806040360
_journal_volume 62
_journal_year 2006
_chemical_formula_iupac '[Cd I2 (C12 H8 N2)]'
_chemical_formula_moiety 'C12 H8 Cd I2 N2'
_chemical_formula_sum 'C12 H8 Cd I2 N2'
_chemical_formula_weight 546.41
_chemical_name_systematic
;
catena-Poly[di-\m~2~-iodo-(1,10-phenanthroline-\k^2^N,N')cadmium(II)]
;
_space_group_IT_number 15
_symmetry_cell_setting monoclinic
_symmetry_space_group_name_Hall '-C 2yc'
_symmetry_space_group_name_H-M 'C 1 2/c 1'
_atom_sites_solution_hydrogens geom
_atom_sites_solution_primary direct
_atom_sites_solution_secondary difmap
_audit_creation_method SHELXL97
_cell_angle_alpha 90.00
_cell_angle_beta 106.333(3)
_cell_angle_gamma 90.00
_cell_formula_units_Z 4
_cell_length_a 16.6827(5)
_cell_length_b 11.1198(6)
_cell_length_c 7.7254(5)
_cell_measurement_reflns_used 6735
_cell_measurement_temperature 293(2)
_cell_measurement_theta_max 27.48
_cell_measurement_theta_min 3.25
_cell_volume 1375.29(12)
_computing_cell_refinement 'SAINT (Siemens, 1994)'
_computing_data_collection 'SMART (Siemens, 1996)'
_computing_data_reduction SAINT
_computing_molecular_graphics 'SHELXTL (Bruker, 1997)'
_computing_publication_material SHELXL97
_computing_structure_refinement 'SHELXL97 (Sheldrick, 1997)'
_computing_structure_solution 'SHELXS97 (Sheldrick, 1997)'
_diffrn_ambient_temperature 293(2)
_diffrn_measured_fraction_theta_full 0.998
_diffrn_measured_fraction_theta_max 0.998
_diffrn_measurement_device_type 'Siemens SMART CCD area-detector'
_diffrn_measurement_method '\f and \w'
_diffrn_radiation_monochromator graphite
_diffrn_radiation_source 'fine-focus sealed tube'
_diffrn_radiation_type MoK\a
_diffrn_radiation_wavelength 0.71073
_diffrn_reflns_av_R_equivalents 0.0816
_diffrn_reflns_av_sigmaI/netI 0.0897
_diffrn_reflns_limit_h_max 21
_diffrn_reflns_limit_h_min -21
_diffrn_reflns_limit_k_max 14
_diffrn_reflns_limit_k_min -14
_diffrn_reflns_limit_l_max 9
_diffrn_reflns_limit_l_min -10
_diffrn_reflns_number 6553
_diffrn_reflns_theta_full 27.48
_diffrn_reflns_theta_max 27.48
_diffrn_reflns_theta_min 3.25
_diffrn_standards_number 0
_exptl_absorpt_coefficient_mu 6.056
_exptl_absorpt_correction_T_max 0.514
_exptl_absorpt_correction_T_min 0.422
_exptl_absorpt_correction_type multi-scan
_exptl_absorpt_process_details '(SADABS; Sheldrick, 1996)'
_exptl_crystal_colour grey
_exptl_crystal_density_diffrn 2.639
_exptl_crystal_density_method 'not measured'
_exptl_crystal_description Prism
_exptl_crystal_F_000 992
_exptl_crystal_size_max 0.26
_exptl_crystal_size_mid 0.12
_exptl_crystal_size_min 0.11
_refine_diff_density_max 1.185
_refine_diff_density_min -0.892
_refine_ls_extinction_coef 0.0020(4)
_refine_ls_extinction_expression Fc^*^=kFc[1+0.001xFc^2^\l^3^/sin(2\q)]^-1/4^
_refine_ls_extinction_method 'SHELXL97 (Sheldrick, 1997)'
_refine_ls_goodness_of_fit_ref 1.010
_refine_ls_hydrogen_treatment constr
_refine_ls_matrix_type full
_refine_ls_number_parameters 79
_refine_ls_number_reflns 1573
_refine_ls_number_restraints 39
_refine_ls_restrained_S_all 1.135
_refine_ls_R_factor_all 0.0338
_refine_ls_R_factor_gt 0.0315
_refine_ls_shift/su_max 0.001
_refine_ls_shift/su_mean 0.000
_refine_ls_structure_factor_coef Fsqd
_refine_ls_weighting_details 'calc w = 1/[\s^2^(Fo^2^)+2.7885P] where P=(Fo^2^+2Fc^2^)/3'
_refine_ls_weighting_scheme calc
_refine_ls_wR_factor_gt 0.0784
_refine_ls_wR_factor_ref 0.0798
_reflns_number_gt 1440
_reflns_number_total 1574
_reflns_threshold_expression I>2\s(I)
_cod_data_source_file ci2181.cif
_cod_data_source_block I
_cod_depositor_comments
;
The following automatic conversions were performed:
'_symmetry_cell_setting' value 'Monoclinic' changed to 'monoclinic'
according to '/home/saulius/struct/CIF-dictionaries/cif_core.dic'
dictionary named 'cif_core.dic' version 2.4.1 from 2010-06-29.

Automatic conversion script
Id: cif_fix_enum 1527 2010-12-29 10:47:43Z saulius 

The following automatic conversions were performed:

'_symmetry_cell_setting' value 'Monoclinic' changed to 'monoclinic'
according to /home/saulius/struct/CIF-dictionaries/cif_core.dic
dictionary named 'cif_core.dic' version 2.4.1 from 2010-06-29.

Automatic conversion script
Id: cif_fix_values 1715 2011-07-08 13:25:40Z adriana 
;
_cod_original_sg_symbol_H-M 'C 2/c'
_cod_database_code 2210927
_cod_database_fobs_code 2210927

loop_
_symmetry_equiv_pos_as_xyz
'x, y, z'
'-x, y, -z+1/2'
'x+1/2, y+1/2, z'
'-x+1/2, y+1/2, -z+1/2'
'-x, -y, -z'
'x, -y, z-1/2'
'-x+1/2, -y+1/2, -z'
'x+1/2, -y+1/2, z-1/2'

loop_
_atom_site_type_symbol
_atom_site_label
_atom_site_fract_x
_atom_site_fract_y
_atom_site_fract_z
_atom_site_U_iso_or_equiv
_atom_site_adp_type
_atom_site_calc_flag
_atom_site_refinement_flags
_atom_site_occupancy
Cd Cd1 0.0000 0.42129(4) 0.2500 0.03861(18) Uani d S 1
I I1 0.109911(18) 0.41015(3) -0.01382(4) 0.04100(17) Uani d . 1
N N1 -0.0721(2) 0.2483(3) 0.1110(5) 0.0439(9) Uani d D 1
C C1 -0.1424(3) 0.2495(6) -0.0233(8) 0.0645(16) Uani d D 1
H H1 -0.1639 0.3231 -0.0724 0.077 Uiso calc R 1
C C2 -0.1854(4) 0.1444(7) -0.0933(10) 0.088(2) Uani d DU 1
H H2 -0.2350 0.1477 -0.1859 0.106 Uiso calc R 1
C C3 -0.1524(5) 0.0359(7) -0.0219(10) 0.093(3) Uani d DU 1
H H3 -0.1807 -0.0350 -0.0647 0.111 Uiso calc R 1
C C4 -0.0771(4) 0.0314(4) 0.1141(9) 0.074(2) Uani d DU 1
C C5 -0.0379(2) 0.1413(4) 0.1801(6) 0.0500(12) Uani d DU 1
C C6 -0.0374(3) -0.0775(4) 0.1844(9) 0.094(3) Uani d DU 1
H H6 -0.0625 -0.1503 0.1407 0.141 Uiso calc R 1

loop_
_atom_site_aniso_label
_atom_site_aniso_U_11
_atom_site_aniso_U_22
_atom_site_aniso_U_33
_atom_site_aniso_U_12
_atom_site_aniso_U_13
_atom_site_aniso_U_23
Cd1 0.0475(3) 0.0270(2) 0.0328(3) 0.000 -0.0028(2) 0.000
I1 0.0444(2) 0.0426(2) 0.0331(2) 0.00924(10) 0.00613(15) 0.00671(10)
N1 0.049(2) 0.045(2) 0.041(2) -0.0124(16) 0.0184(17) -0.0144(16)
C1 0.047(3) 0.091(4) 0.057(3) -0.020(3) 0.016(3) -0.030(3)
C2 0.071(4) 0.124(6) 0.079(4) -0.046(4) 0.037(3) -0.057(4)
C3 0.105(5) 0.095(5) 0.103(5) -0.063(4) 0.071(4) -0.062(4)
C4 0.113(5) 0.045(3) 0.095(5) -0.028(3) 0.082(4) -0.025(3)
C5 0.078(3) 0.031(2) 0.060(3) -0.0113(19) 0.050(3) -0.0101(19)
C6 0.159(7) 0.038(3) 0.126(7) -0.026(3) 0.107(6) -0.020(3)

loop_
_atom_type_symbol
_atom_type_description
_atom_type_scat_dispersion_real
_atom_type_scat_dispersion_imag
_atom_type_scat_source
C C 0.0033 0.0016 'International Tables Vol C Tables 4.2.6.8 and 6.1.1.4'
H H 0.0000 0.0000 'International Tables Vol C Tables 4.2.6.8 and 6.1.1.4'
N N 0.0061 0.0033 'International Tables Vol C Tables 4.2.6.8 and 6.1.1.4'
Cd Cd -0.8075 1.2024 'International Tables Vol C Tables 4.2.6.8 and 6.1.1.4'
I I -0.4742 1.8119 'International Tables Vol C Tables 4.2.6.8 and 6.1.1.4'

loop_
_geom_angle_atom_site_label_1
_geom_angle_atom_site_label_2
_geom_angle_atom_site_label_3
_geom_angle_site_symmetry_1
_geom_angle_site_symmetry_3
_geom_angle
_geom_angle_publ_flag
N1 Cd1 N1 . 2 70.8(2) yes
N1 Cd1 I1 . 6_566 165.67(10) yes
N1 Cd1 I1 2 6_566 95.16(10) yes
N1 Cd1 I1 . 5_565 95.16(10) ?
N1 Cd1 I1 2 5_565 165.67(10) ?
I1 Cd1 I1 6_566 5_565 98.963(18) yes
N1 Cd1 I1 . . 89.32(9) yes
N1 Cd1 I1 2 . 86.95(10) ?
I1 Cd1 I1 6_566 . 93.064(10) yes
I1 Cd1 I1 5_565 . 89.908(9) yes
N1 Cd1 I1 . 2 86.95(10) yes
N1 Cd1 I1 2 2 89.32(9) ?
I1 Cd1 I1 6_566 2 89.908(9) ?
I1 Cd1 I1 5_565 2 93.064(10) ?
I1 Cd1 I1 . 2 175.425(17) yes
Cd1 I1 Cd1 5_565 . 90.092(9) ?
C1 N1 C5 . . 119.7(4) ?
C1 N1 Cd1 . . 124.8(4) ?
C5 N1 Cd1 . . 115.5(3) ?
N1 C1 C2 . . 122.5(6) ?
N1 C1 H1 . . 118.8 ?
C2 C1 H1 . . 118.8 ?
C3 C2 C1 . . 118.3(7) ?
C3 C2 H2 . . 120.8 ?
C1 C2 H2 . . 120.8 ?
C2 C3 C4 . . 120.6(6) ?
C2 C3 H3 . . 119.7 ?
C4 C3 H3 . . 119.7 ?
C3 C4 C5 . . 117.9(5) ?
C3 C4 C6 . . 123.1(5) ?
C5 C4 C6 . . 118.9(6) ?
N1 C5 C4 . . 121.0(4) ?
N1 C5 C5 . 2 119.0(2) ?
C4 C5 C5 . 2 120.0(3) ?
C6 C6 C4 2 . 121.0(3) ?
C6 C6 H6 2 . 119.5 ?
C4 C6 H6 . . 119.5 ?

loop_
_geom_bond_atom_site_label_1
_geom_bond_atom_site_label_2
_geom_bond_site_symmetry_2
_geom_bond_distance
_geom_bond_publ_flag
Cd1 N1 . 2.361(4) yes
Cd1 N1 2 2.361(4) ?
Cd1 I1 6_566 2.8849(4) yes
Cd1 I1 5_565 2.8849(4) ?
Cd1 I1 . 3.1037(3) yes
Cd1 I1 2 3.1037(3) ?
I1 Cd1 5_565 2.8849(4) ?
N1 C1 . 1.330(6) ?
N1 C5 . 1.362(5) ?
C1 C2 . 1.398(7) ?
C1 H1 . 0.93 ?
C2 C3 . 1.375(9) ?
C2 H2 . 0.93 ?
C3 C4 . 1.395(8) ?
C3 H3 . 0.93 ?
C4 C5 . 1.412(6) ?
C4 C6 . 1.413(7) ?
C5 C5 2 1.413(8) ?
C6 C6 2 1.369(10) ?
C6 H6 . 0.93 ?

loop_
_geom_torsion_atom_site_label_1
_geom_torsion_atom_site_label_2
_geom_torsion_atom_site_label_3
_geom_torsion_atom_site_label_4
_geom_torsion_site_symmetry_1
_geom_torsion_site_symmetry_4
_geom_torsion
N1 Cd1 I1 Cd1 . 5_565 95.16(10)
N1 Cd1 I1 Cd1 2 5_565 166.01(10)
I1 Cd1 I1 Cd1 6_566 5_565 -98.971(18)
I1 Cd1 I1 Cd1 5_565 5_565 0.0
N1 Cd1 N1 C1 2 . 179.5(5)
I1 Cd1 N1 C1 6_566 . 166.7(3)
I1 Cd1 N1 C1 5_565 . -3.6(4)
I1 Cd1 N1 C1 . . -93.5(4)
I1 Cd1 N1 C1 2 . 89.2(4)
N1 Cd1 N1 C5 2 . 0.9(2)
I1 Cd1 N1 C5 6_566 . -11.8(6)
I1 Cd1 N1 C5 5_565 . 177.8(3)
I1 Cd1 N1 C5 . . 88.0(3)
I1 Cd1 N1 C5 2 . -89.4(3)
C5 N1 C1 C2 . . 2.6(8)
Cd1 N1 C1 C2 . . -175.9(4)
N1 C1 C2 C3 . . -1.1(9)
C1 C2 C3 C4 . . -1.4(9)
C2 C3 C4 C5 . . 2.4(8)
C2 C3 C4 C6 . . -175.7(6)
C1 N1 C5 C4 . . -1.5(6)
Cd1 N1 C5 C4 . . 177.1(3)
C1 N1 C5 C5 . 2 178.6(5)
Cd1 N1 C5 C5 . 2 -2.8(6)
C3 C4 C5 N1 . . -1.0(7)
C6 C4 C5 N1 . . 177.2(5)
C3 C4 C5 C5 . 2 178.9(5)
C6 C4 C5 C5 . 2 -2.9(8)
C3 C4 C6 C6 . 2 178.8(8)
C5 C4 C6 C6 . 2 0.7(12)
